data_7003465
loop_
_publ_author_name
'Crispini, Alessandra'
'Ghedini, Mauro'
'De Franco, Irene'
'Aiello, Iolinda'
'La Deda, Massimo'
'Godbert, Nicolas'
'Bellusci, Anna'

_publ_section_title
;
 Synthesis and solid state characterization of hexacoordinated 1 : 1
 ionic gallium(iii) complexes
;
_journal_issue 9
_journal_name_full 'Dalton Transactions'
_journal_page_first 1186
_journal_page_last 1194
_journal_paper_doi 10.1039/b716288j
_journal_year 2008
_chemical_formula_moiety 'C32 H24 Ga N4 O2, F6 P'
_chemical_formula_sum 'C32 H24 F6 Ga N4 O2 P'
_chemical_formula_weight 711.24
_space_group_IT_number 15
_symmetry_cell_setting monoclinic
_symmetry_space_group_name_Hall '-C 2yc'
_symmetry_space_group_name_H-M 'C 1 2/c 1'
_atom_sites_solution_hydrogens geom
_atom_sites_solution_primary patterson
_atom_sites_solution_secondary difmap
_audit_creation_method SHELXL-97
_cell_angle_alpha 90.00
_cell_angle_beta 109.551(2)
_cell_angle_gamma 90.00
_cell_formula_units_Z 4
_cell_length_a 20.2459(8)
_cell_length_b 14.9905(7)
_cell_length_c 10.4419(5)
_cell_measurement_reflns_used 8454
_cell_measurement_temperature 298(2)
_cell_measurement_theta_max 26.37
_cell_measurement_theta_min 1.73
_cell_volume 2986.4(2)
_computing_cell_refinement 'Bruker SMART'
_computing_data_collection 'Bruker SMART'
_computing_data_reduction 'Bruker SAINT'
_computing_molecular_graphics 'Bruker SHELXTL'
_computing_publication_material 'Bruker SHELXTL'
_computing_structure_refinement 'Bruker SHELXTL'
_computing_structure_solution 'Bruker SHELXTL'
_diffrn_ambient_temperature 298(2)
_diffrn_measured_fraction_theta_full 0.992
_diffrn_measured_fraction_theta_max 0.992
_diffrn_measurement_device_type 'CCD area detector'
_diffrn_measurement_method 'phi and omega scans'
_diffrn_radiation_monochromator graphite
_diffrn_radiation_source 'sealed tube'
_diffrn_radiation_type MoK\a
_diffrn_radiation_wavelength 0.71073
_diffrn_reflns_av_R_equivalents 0.0283
_diffrn_reflns_av_sigmaI/netI 0.0216
_diffrn_reflns_limit_h_max 23
_diffrn_reflns_limit_h_min -25
_diffrn_reflns_limit_k_max 18
_diffrn_reflns_limit_k_min -18
_diffrn_reflns_limit_l_max 12
_diffrn_reflns_limit_l_min -13
_diffrn_reflns_number 24446
_diffrn_reflns_theta_full 26.37
_diffrn_reflns_theta_max 26.37
_diffrn_reflns_theta_min 1.73
_exptl_absorpt_coefficient_mu 1.051
_exptl_absorpt_correction_type sphere
_exptl_absorpt_process_details SADABS
_exptl_crystal_colour yellow
_exptl_crystal_density_diffrn 1.582
_exptl_crystal_density_method 'not measured'
_exptl_crystal_description plate
_exptl_crystal_F_000 1440
_exptl_crystal_size_max 0.33
_exptl_crystal_size_mid 0.30
_exptl_crystal_size_min 0.25
_refine_diff_density_max 1.139
_refine_diff_density_min -0.359
_refine_diff_density_rms 0.103
_refine_ls_extinction_method none
_refine_ls_goodness_of_fit_ref 1.045
_refine_ls_hydrogen_treatment constr
_refine_ls_matrix_type full
_refine_ls_number_parameters 211
_refine_ls_number_reflns 3028
_refine_ls_number_restraints 0
_refine_ls_restrained_S_all 1.045
_refine_ls_R_factor_all 0.0708
_refine_ls_R_factor_gt 0.0574
_refine_ls_shift/su_max 0.050
_refine_ls_shift/su_mean 0.006
_refine_ls_structure_factor_coef Fsqd
_refine_ls_weighting_details 'calc w=1/[\s^2^(Fo^2^)+(0.1361P)^2^+1.2474P] where P=(Fo^2^+2Fc^2^)/3'
_refine_ls_weighting_scheme calc
_refine_ls_wR_factor_gt 0.1709
_refine_ls_wR_factor_ref 0.1848
_reflns_number_gt 2393
_reflns_number_total 3028
_reflns_threshold_expression >2sigma(I)
_cod_data_source_file b716288j.txt
_cod_data_source_block (2b)
_cod_depositor_comments
;
The following automatic conversions were performed:
'_symmetry_cell_setting' value 'Monoclinic' changed to 'monoclinic'
according to '/home/saulius/struct/CIF-dictionaries/cif_core.dic'
dictionary named 'cif_core.dic' version 2.4.1 from 2010-06-29.

Automatic conversion script
Id: cif_fix_enum 1527 2010-12-29 10:47:43Z saulius 
;
_cod_original_sg_symbol_H-M 'C 2/c'
_cod_database_code 7003465

loop_
_symmetry_equiv_pos_as_xyz
'x, y, z'
'-x, y, -z+1/2'
'x+1/2, y+1/2, z'
'-x+1/2, y+1/2, -z+1/2'
'-x, -y, -z'
'x, -y, z-1/2'
'-x+1/2, -y+1/2, -z'
'x+1/2, -y+1/2, z-1/2'

loop_
_atom_site_label
_atom_site_type_symbol
_atom_site_fract_x
_atom_site_fract_y
_atom_site_fract_z
_atom_site_U_iso_or_equiv
_atom_site_adp_type
_atom_site_occupancy
_atom_site_symmetry_multiplicity
_atom_site_calc_flag
_atom_site_refinement_flags
_atom_site_disorder_assembly
_atom_site_disorder_group
Ga Ga 0.5000 0.76962(3) 0.7500 0.0464(2) Uani 1 2 d S . .
N1 N 0.57044(15) 0.67246(18) 0.7175(3) 0.0539(7) Uani 1 1 d . . .
N3 N 0.45182(13) 0.87955(18) 0.8129(3) 0.0473(6) Uani 1 1 d . . .
O1 O 0.56696(13) 0.77373(14) 0.9274(3) 0.0537(6) Uani 1 1 d . . .
C1 C 0.62030(19) 0.7182(2) 0.9520(4) 0.0529(8) Uani 1 1 d . . .
C2 C 0.6721(2) 0.7101(3) 1.0750(4) 0.0657(10) Uani 1 1 d . . .
H2 H 0.6711 0.7465 1.1464 0.079 Uiso 1 1 calc R . .
C3 C 0.7264(2) 0.6490(3) 1.0966(4) 0.0712(11) Uani 1 1 d . . .
H3 H 0.7608 0.6457 1.1819 0.085 Uiso 1 1 calc R . .
C4 C 0.7304(2) 0.5941(3) 0.9961(4) 0.0760(12) Uani 1 1 d . . .
H4 H 0.7671 0.5536 1.0123 0.091 Uiso 1 1 calc R . .
C5 C 0.6776(2) 0.5992(3) 0.8655(4) 0.0664(10) Uani 1 1 d . . .
C6 C 0.62381(17) 0.6607(2) 0.8433(4) 0.0524(8) Uani 1 1 d . . .
C7 C 0.5735(2) 0.6229(3) 0.6153(4) 0.0672(10) Uani 1 1 d . . .
C8 C 0.6255(2) 0.5574(3) 0.6327(5) 0.0790(14) Uani 1 1 d . . .
H8 H 0.6252 0.5224 0.5589 0.095 Uiso 1 1 calc R . .
C9 C 0.6760(3) 0.5441(3) 0.7546(5) 0.0873(14) Uani 1 1 d . . .
H9 H 0.7091 0.4993 0.7652 0.105 Uiso 1 1 calc R . .
C10 C 0.5213(3) 0.6370(4) 0.4758(5) 0.0944(15) Uani 1 1 d . . .
H10A H 0.4824 0.6711 0.4823 0.142 Uiso 1 1 calc R . .
H10B H 0.5048 0.5802 0.4350 0.142 Uiso 1 1 calc R . .
H10C H 0.5432 0.6686 0.4208 0.142 Uiso 1 1 calc R . .
C11 C 0.47380(15) 0.9592(2) 0.7835(3) 0.0461(7) Uani 1 1 d . . .
C12 C 0.44940(18) 1.0408(2) 0.8167(4) 0.0577(9) Uani 1 1 d . . .
C13 C 0.3993(2) 1.0356(3) 0.8850(4) 0.0648(10) Uani 1 1 d . . .
H13 H 0.3813 1.0875 0.9092 0.078 Uiso 1 1 calc R . .
C14 C 0.3780(2) 0.9548(3) 0.9145(5) 0.0648(10) Uani 1 1 d . . .
H14 H 0.3454 0.9513 0.9594 0.078 Uiso 1 1 calc R . .
C15 C 0.40509(18) 0.8763(3) 0.8775(4) 0.0558(8) Uani 1 1 d . . .
H15 H 0.3902 0.8212 0.8983 0.067 Uiso 1 1 calc R . .
C16 C 0.4755(2) 1.1219(2) 0.7810(4) 0.0689(10) Uani 1 1 d . . .
H16 H 0.4585 1.1760 0.8006 0.083 Uiso 1 1 calc R . .
P1 P 0.7500 0.7500 0.5000 0.0717(5) Uani 1 2 d S . .
F2 F 0.7168(2) 0.7368(3) 0.6154(4) 0.1306(14) Uani 1 1 d . . .
F1 F 0.7290(3) 0.6557(3) 0.4410(6) 0.1756(19) Uani 1 1 d . . .
F3 F 0.6795(3) 0.7882(5) 0.4083(5) 0.201(3) Uani 1 1 d . . .

loop_
_atom_site_aniso_label
_atom_site_aniso_U_11
_atom_site_aniso_U_22
_atom_site_aniso_U_33
_atom_site_aniso_U_23
_atom_site_aniso_U_13
_atom_site_aniso_U_12
Ga 0.0424(3) 0.0362(3) 0.0570(4) 0.000 0.0118(2) 0.000
N1 0.0567(16) 0.0380(14) 0.0702(18) -0.0024(13) 0.0255(14) 0.0017(12)
N3 0.0387(13) 0.0403(14) 0.0597(16) 0.0007(12) 0.0121(12) 0.0015(11)
O1 0.0511(14) 0.0439(14) 0.0582(14) -0.0063(10) 0.0081(11) 0.0086(10)
C1 0.0461(18) 0.0466(19) 0.063(2) 0.0031(15) 0.0147(15) 0.0000(14)
C2 0.060(2) 0.065(2) 0.068(2) 0.0039(19) 0.0160(18) 0.0026(19)
C3 0.055(2) 0.083(3) 0.070(2) 0.012(2) 0.0120(18) 0.008(2)
C4 0.058(2) 0.079(3) 0.089(3) 0.016(2) 0.022(2) 0.021(2)
C5 0.058(2) 0.066(2) 0.081(2) 0.005(2) 0.0318(19) 0.0089(18)
C6 0.0493(18) 0.0411(17) 0.068(2) 0.0048(15) 0.0211(15) 0.0022(14)
C7 0.071(2) 0.058(2) 0.076(2) -0.0064(19) 0.030(2) -0.0031(19)
C8 0.083(3) 0.071(3) 0.092(3) -0.022(2) 0.041(3) 0.009(2)
C9 0.081(3) 0.081(3) 0.102(3) -0.005(3) 0.034(3) 0.027(2)
C10 0.091(3) 0.103(4) 0.076(3) -0.017(3) 0.010(2) 0.012(3)
C11 0.0372(15) 0.0384(16) 0.0548(17) -0.0018(13) 0.0049(12) 0.0026(12)
C12 0.0476(18) 0.0450(18) 0.071(2) -0.0060(16) 0.0069(16) 0.0072(15)
C13 0.057(2) 0.056(2) 0.078(2) -0.0126(19) 0.0173(17) 0.0139(18)
C14 0.051(2) 0.062(2) 0.084(2) -0.009(2) 0.0257(18) 0.0079(17)
C15 0.0448(18) 0.053(2) 0.069(2) 0.0003(16) 0.0186(15) 0.0041(15)
C16 0.070(2) 0.0383(18) 0.089(3) -0.0034(18) 0.015(2) 0.0045(16)
P1 0.0611(10) 0.0870(11) 0.0704(10) -0.0140(8) 0.0267(8) 0.0087(8)
F2 0.128(3) 0.172(4) 0.113(3) -0.005(2) 0.068(3) 0.004(2)
F1 0.235(5) 0.121(3) 0.196(4) -0.075(3) 0.106(4) -0.051(3)
F3 0.150(4) 0.300(8) 0.120(3) -0.041(4) 0.002(3) 0.123(5)

loop_
_atom_type_symbol
_atom_type_description
_atom_type_scat_dispersion_real
_atom_type_scat_dispersion_imag
_atom_type_scat_source
C C 0.0033 0.0016 'International Tables Vol C Tables 4.2.6.8 and 6.1.1.4'
H H 0.0000 0.0000 'International Tables Vol C Tables 4.2.6.8 and 6.1.1.4'
N N 0.0061 0.0033 'International Tables Vol C Tables 4.2.6.8 and 6.1.1.4'
O O 0.0106 0.0060 'International Tables Vol C Tables 4.2.6.8 and 6.1.1.4'
Ga Ga 0.2307 1.6083 'International Tables Vol C Tables 4.2.6.8 and 6.1.1.4'
P P 0.1023 0.0942 'International Tables Vol C Tables 4.2.6.8 and 6.1.1.4'
F F 0.0171 0.0103 'International Tables Vol C Tables 4.2.6.8 and 6.1.1.4'

loop_
_geom_angle_atom_site_label_1
_geom_angle_atom_site_label_2
_geom_angle_atom_site_label_3
_geom_angle
_geom_angle_site_symmetry_1
_geom_angle_site_symmetry_3
_geom_angle_publ_flag
O1 Ga O1 176.28(13) 2_656 . ?
O1 Ga N3 85.69(10) 2_656 2_656 ?
O1 Ga N3 91.42(10) . 2_656 ?
O1 Ga N3 91.42(10) 2_656 . ?
O1 Ga N3 85.69(10) . . ?
N3 Ga N3 78.49(14) 2_656 . ?
O1 Ga N1 83.14(11) 2_656 2_656 ?
O1 Ga N1 99.42(11) . 2_656 ?
N3 Ga N1 166.70(11) 2_656 2_656 ?
N3 Ga N1 94.55(11) . 2_656 ?
O1 Ga N1 99.42(11) 2_656 . ?
O1 Ga N1 83.14(11) . . ?
N3 Ga N1 94.55(10) 2_656 . ?
N3 Ga N1 166.70(11) . . ?
N1 Ga N1 94.39(15) 2_656 . ?
C7 N1 C6 117.1(3) . . ?
C7 N1 Ga 136.5(3) . . ?
C6 N1 Ga 106.3(2) . . ?
C15 N3 C11 119.5(3) . . ?
C15 N3 Ga 127.2(2) . . ?
C11 N3 Ga 113.3(2) . . ?
C1 O1 Ga 116.2(2) . . ?
O1 C1 C2 124.1(4) . . ?
O1 C1 C6 118.4(3) . . ?
C2 C1 C6 117.4(3) . . ?
C1 C2 C3 121.9(4) . . ?
C4 C3 C2 121.5(4) . . ?
C3 C4 C5 119.2(4) . . ?
C6 C5 C9 116.8(4) . . ?
C6 C5 C4 119.4(4) . . ?
C9 C5 C4 123.8(4) . . ?
C5 C6 N1 123.7(3) . . ?
C5 C6 C1 120.5(3) . . ?
N1 C6 C1 115.8(3) . . ?
N1 C7 C8 121.7(4) . . ?
N1 C7 C10 119.9(4) . . ?
C8 C7 C10 118.5(4) . . ?
C9 C8 C7 121.3(4) . . ?
C8 C9 C5 119.2(4) . . ?
N3 C11 C12 123.1(3) . . ?
N3 C11 C11 117.41(17) . 2_656 ?
C12 C11 C11 119.5(2) . 2_656 ?
C11 C12 C16 119.1(3) . . ?
C11 C12 C13 116.4(3) . . ?
C16 C12 C13 124.5(3) . . ?
C14 C13 C12 119.8(4) . . ?
C13 C14 C15 120.2(4) . . ?
N3 C15 C14 121.1(4) . . ?
C16 C16 C12 121.4(2) 2_656 . ?
F3 P1 F3 180.000(1) 7_666 . ?
F3 P1 F1 89.0(3) 7_666 . ?
F3 P1 F1 91.0(3) . . ?
F3 P1 F1 91.0(3) 7_666 7_666 ?
F3 P1 F1 89.0(3) . 7_666 ?
F1 P1 F1 180.000(1) . 7_666 ?
F3 P1 F2 88.7(3) 7_666 7_666 ?
F3 P1 F2 91.3(3) . 7_666 ?
F1 P1 F2 86.6(2) . 7_666 ?
F1 P1 F2 93.4(2) 7_666 7_666 ?
F3 P1 F2 91.3(3) 7_666 . ?
F3 P1 F2 88.7(3) . . ?
F1 P1 F2 93.4(2) . . ?
F1 P1 F2 86.6(2) 7_666 . ?
F2 P1 F2 180.000(2) 7_666 . ?

loop_
_geom_bond_atom_site_label_1
_geom_bond_atom_site_label_2
_geom_bond_distance
_geom_bond_site_symmetry_2
_geom_bond_publ_flag
Ga O1 1.895(2) 2_656 ?
Ga O1 1.895(2) . ?
Ga N3 2.128(3) 2_656 ?
Ga N3 2.128(3) . ?
Ga N1 2.143(3) 2_656 ?
Ga N1 2.143(3) . ?
N1 C7 1.318(5) . ?
N1 C6 1.405(4) . ?
N3 C15 1.334(4) . ?
N3 C11 1.346(4) . ?
O1 C1 1.318(4) . ?
C1 C2 1.365(5) . ?
C1 C6 1.446(5) . ?
C2 C3 1.390(6) . ?
C3 C4 1.358(6) . ?
C4 C5 1.426(6) . ?
C5 C6 1.386(5) . ?
C5 C9 1.414(6) . ?
C7 C8 1.407(6) . ?
C7 C10 1.502(6) . ?
C8 C9 1.354(6) . ?
C11 C12 1.405(5) . ?
C11 C11 1.453(6) 2_656 ?
C12 C16 1.423(5) . ?
C12 C13 1.423(6) . ?
C13 C14 1.356(6) . ?
C14 C15 1.405(5) . ?
C16 C16 1.354(8) 2_656 ?
P1 F3 1.538(4) 7_666 ?
P1 F3 1.538(4) . ?
P1 F1 1.544(4) . ?
P1 F1 1.544(4) 7_666 ?
P1 F2 1.576(4) 7_666 ?
P1 F2 1.576(4) . ?

loop_
_geom_torsion_atom_site_label_1
_geom_torsion_atom_site_label_2
_geom_torsion_atom_site_label_3
_geom_torsion_atom_site_label_4
_geom_torsion
_geom_torsion_site_symmetry_1
_geom_torsion_site_symmetry_2
_geom_torsion_site_symmetry_3
_geom_torsion_site_symmetry_4
_geom_torsion_publ_flag
O1 Ga N1 C7 -1.8(4) 2_656 . . . ?
O1 Ga N1 C7 -179.1(4) . . . . ?
N3 Ga N1 C7 -88.2(4) 2_656 . . . ?
N3 Ga N1 C7 -146.0(4) . . . . ?
N1 Ga N1 C7 81.9(4) 2_656 . . . ?
O1 Ga N1 C6 -179.1(2) 2_656 . . . ?
O1 Ga N1 C6 3.6(2) . . . . ?
N3 Ga N1 C6 94.5(2) 2_656 . . . ?
N3 Ga N1 C6 36.7(5) . . . . ?
N1 Ga N1 C6 -95.4(2) 2_656 . . . ?
O1 Ga N3 C15 96.0(3) 2_656 . . . ?
O1 Ga N3 C15 -86.3(3) . . . . ?
N3 Ga N3 C15 -178.7(3) 2_656 . . . ?
N1 Ga N3 C15 12.8(3) 2_656 . . . ?
N1 Ga N3 C15 -119.3(5) . . . . ?
O1 Ga N3 C11 -85.1(2) 2_656 . . . ?
O1 Ga N3 C11 92.6(2) . . . . ?
N3 Ga N3 C11 0.24(16) 2_656 . . . ?
N1 Ga N3 C11 -168.3(2) 2_656 . . . ?
N1 Ga N3 C11 59.6(5) . . . . ?
O1 Ga O1 C1 -136.0(2) 2_656 . . . ?
N3 Ga O1 C1 -96.9(2) 2_656 . . . ?
N3 Ga O1 C1 -175.2(3) . . . . ?
N1 Ga O1 C1 90.9(3) 2_656 . . . ?
N1 Ga O1 C1 -2.5(2) . . . . ?
Ga O1 C1 C2 -177.8(3) . . . . ?
Ga O1 C1 C6 0.8(4) . . . . ?
O1 C1 C2 C3 178.4(4) . . . . ?
C6 C1 C2 C3 -0.2(6) . . . . ?
C1 C2 C3 C4 -0.2(7) . . . . ?
C2 C3 C4 C5 0.0(7) . . . . ?
C3 C4 C5 C6 0.7(6) . . . . ?
C3 C4 C5 C9 -178.8(5) . . . . ?
C9 C5 C6 N1 -2.2(6) . . . . ?
C4 C5 C6 N1 178.3(4) . . . . ?
C9 C5 C6 C1 178.4(4) . . . . ?
C4 C5 C6 C1 -1.1(6) . . . . ?
C7 N1 C6 C5 -1.5(5) . . . . ?
Ga N1 C6 C5 176.4(3) . . . . ?
C7 N1 C6 C1 177.9(3) . . . . ?
Ga N1 C6 C1 -4.2(3) . . . . ?
O1 C1 C6 C5 -177.9(3) . . . . ?
C2 C1 C6 C5 0.8(5) . . . . ?
O1 C1 C6 N1 2.7(5) . . . . ?
C2 C1 C6 N1 -178.6(3) . . . . ?
C6 N1 C7 C8 3.6(6) . . . . ?
Ga N1 C7 C8 -173.5(3) . . . . ?
C6 N1 C7 C10 -175.4(4) . . . . ?
Ga N1 C7 C10 7.6(6) . . . . ?
N1 C7 C8 C9 -1.9(7) . . . . ?
C10 C7 C8 C9 177.0(5) . . . . ?
C7 C8 C9 C5 -2.0(7) . . . . ?
C6 C5 C9 C8 3.8(7) . . . . ?
C4 C5 C9 C8 -176.7(5) . . . . ?
C15 N3 C11 C12 -0.5(5) . . . . ?
Ga N3 C11 C12 -179.5(2) . . . . ?
C15 N3 C11 C11 178.3(3) . . . 2_656 ?
Ga N3 C11 C11 -0.7(4) . . . 2_656 ?
N3 C11 C12 C16 -179.8(3) . . . . ?
C11 C11 C12 C16 1.4(6) 2_656 . . . ?
N3 C11 C12 C13 0.2(5) . . . . ?
C11 C11 C12 C13 -178.6(4) 2_656 . . . ?
C11 C12 C13 C14 0.1(5) . . . . ?
C16 C12 C13 C14 -179.9(4) . . . . ?
C12 C13 C14 C15 -0.2(6) . . . . ?
C11 N3 C15 C14 0.4(5) . . . . ?
Ga N3 C15 C14 179.3(3) . . . . ?
C13 C14 C15 N3 -0.1(6) . . . . ?
C11 C12 C16 C16 -1.7(7) . . . 2_656 ?
C13 C12 C16 C16 178.3(5) . . . 2_656 ?
